data_7101075
loop_
_publ_author_name
'Jonathan Steed'
'Kirsty Anderson'
'Andres E. Goeta'
'Kirsty S. B. Hancock'

_publ_section_title
;
Unusual variations in the incidence of Z'>1 in
oxo-anion structures
;
_journal_name_full 'Chemical Communications'
_journal_paper_doi 10.1039/b602492k
_journal_year 2006
_chemical_formula_moiety 'C6 H9 N2, Cl'
_chemical_formula_sum 'C6 H9 Cl N2'
_chemical_formula_weight 144.60
_space_group_IT_number 19
_symmetry_cell_setting orthorhombic
_symmetry_space_group_name_Hall 'P 2ac 2ab'
_symmetry_space_group_name_H-M 'P 21 21 21'
_cell_angle_alpha 90.00
_cell_angle_beta 90.00
_cell_angle_gamma 90.00
_cell_formula_units_Z 4
_cell_length_a 5.7025(11)
_cell_length_b 8.5328(17)
_cell_length_c 14.781(3)
_cell_measurement_temperature 100(2)
_cell_volume 719.2(2)
_diffrn_ambient_temperature 100(2)
_exptl_crystal_density_diffrn 1.335
_cod_depositor_comments
;
The following automatic conversions were performed:
'_symmetry_cell_setting' value 'Orthorhombic' changed to 'orthorhombic'
according to '/home/saulius/struct/CIF-dictionaries/cif_core.dic'
dictionary named 'cif_core.dic' version 2.4.1 from 2010-06-29.

Automatic conversion script
Id: cif_fix_enum 1527 2010-12-29 10:47:43Z saulius 
;
_cod_database_code 7101075

loop_
_symmetry_equiv_pos_as_xyz
'x, y, z'
'-x+1/2, -y, z+1/2'
'x+1/2, -y+1/2, -z'
'-x, y+1/2, -z+1/2'

loop_
_atom_site_label
_atom_site_type_symbol
_atom_site_fract_x
_atom_site_fract_y
_atom_site_fract_z
_atom_site_U_iso_or_equiv
_atom_site_adp_type
_atom_site_occupancy
_atom_site_symmetry_multiplicity
_atom_site_calc_flag
_atom_site_refinement_flags
_atom_site_disorder_assembly
_atom_site_disorder_group
Cl1 Cl 0.09835(10) 0.18764(7) 0.61393(4) 0.02326(17) Uani 1 1 d . . .
N1 N 0.2804(4) 0.1606(3) 0.21805(14) 0.0237(5) Uani 1 1 d . . .
N2 N -0.0795(4) 0.6374(2) 0.09804(16) 0.0231(5) Uani 1 1 d . . .
C1 C 0.1047(5) 0.2339(3) 0.16773(14) 0.0187(5) Uani 1 1 d . . .
C2 C 0.1045(5) 0.3972(3) 0.15617(15) 0.0188(5) Uani 1 1 d . . .
C3 C -0.0780(4) 0.4660(2) 0.10994(16) 0.0172(5) Uani 1 1 d . . .
C4 C -0.2626(4) 0.3820(3) 0.07412(17) 0.0210(5) Uani 1 1 d . . .
C5 C -0.2608(4) 0.2197(3) 0.08487(16) 0.0215(6) Uani 1 1 d . . .
C6 C -0.0808(4) 0.1475(3) 0.13170(15) 0.0213(5) Uani 1 1 d . . .
H1 H 0.318(5) 0.065(4) 0.199(2) 0.058(11) Uiso 1 1 d . . .
H2 H 0.408(4) 0.216(3) 0.2244(16) 0.029(7) Uiso 1 1 d . . .
H3 H 0.225(4) 0.454(3) 0.1781(18) 0.021(7) Uiso 1 1 d . . .
H4 H 0.059(5) 0.682(3) 0.1106(16) 0.028(6) Uiso 1 1 d . . .
H5 H -0.121(6) 0.663(4) 0.038(3) 0.080(11) Uiso 1 1 d . . .
H6 H -0.206(6) 0.683(4) 0.135(2) 0.065(10) Uiso 1 1 d . . .
H7 H -0.377(4) 0.432(2) 0.0435(15) 0.013(6) Uiso 1 1 d . . .
H8 H -0.402(5) 0.158(3) 0.0616(15) 0.028(6) Uiso 1 1 d . . .
H9 H -0.084(5) 0.032(3) 0.1392(17) 0.045(8) Uiso 1 1 d . . .

loop_
_atom_site_aniso_label
_atom_site_aniso_U_11
_atom_site_aniso_U_22
_atom_site_aniso_U_33
_atom_site_aniso_U_23
_atom_site_aniso_U_13
_atom_site_aniso_U_12
Cl1 0.0201(3) 0.0236(3) 0.0261(3) -0.0029(3) 0.0014(3) 0.0000(3)
N1 0.0217(11) 0.0271(13) 0.0224(12) 0.0001(10) -0.0010(9) -0.0018(11)
N2 0.0183(10) 0.0197(9) 0.0312(13) -0.0035(9) 0.0054(11) -0.0012(10)
C1 0.0207(11) 0.0260(12) 0.0093(11) 0.0006(9) 0.0037(12) -0.0016(12)
C2 0.0167(11) 0.0257(12) 0.0141(12) -0.0054(9) 0.0030(12) -0.0057(12)
C3 0.0190(11) 0.0193(11) 0.0131(11) -0.0011(10) 0.0066(13) -0.0010(10)
C4 0.0187(12) 0.0282(12) 0.0161(13) 0.0000(11) 0.0009(10) -0.0019(12)
C5 0.0202(12) 0.0270(14) 0.0173(13) -0.0062(10) 0.0039(10) -0.0075(11)
C6 0.0241(12) 0.0226(13) 0.0172(12) -0.0005(9) 0.0039(11) -0.0059(12)

loop_
_geom_bond_atom_site_label_1
_geom_bond_atom_site_label_2
_geom_bond_distance
_geom_bond_site_symmetry_2
_geom_bond_publ_flag
N1 C1 1.396(3) . ?
N2 C3 1.473(3) . ?
C1 C6 1.395(3) . ?
C1 C2 1.404(3) . ?
C2 C3 1.377(4) . ?
C3 C4 1.379(3) . ?
C4 C5 1.394(3) . ?
C5 C6 1.383(3) . ?

loop_
_cod_related_entry_id
_cod_related_entry_database
_cod_related_entry_code
1 ChemSpider 4896055
